data_4516554
loop_
_publ_author_name
'Reger, Daniel L.'
'Leitner, Andrew'
'Smith, Mark D.'

_publ_section_title
;
 Homochiral, Helical Coordination Complexes of Lanthanides(III) and
 Mixed-Metal Lanthanides(III): Impact of the 1,8-Naphthalimide
 Supramolecular Tecton on Structure, Magnetic Properties, and Luminescence
;
_journal_issue 11
_journal_name_full 'Crystal Growth &amp; Design'
_journal_page_first 5637
_journal_paper_doi 10.1021/acs.cgd.5b01387
_journal_volume 15
_journal_year 2015
_chemical_absolute_configuration ad
_chemical_formula_moiety 'C122 H85 N8 O41 Sm3, 4(H2 O)'
_chemical_formula_sum 'C122 H93 N8 O45 Sm3'
_chemical_formula_weight 2842.09
_space_group_crystal_system tetragonal
_space_group_IT_number 96
_space_group_name_Hall 'P 4nw 2abw'
_space_group_name_H-M_alt 'P 43 21 2'
_atom_sites_solution_hydrogens geom
_atom_sites_solution_primary heavy
_audit_creation_date 2015-03-17
_audit_creation_method
;
Olex2 1.2
(compiled 2015.01.26 svn.r3150 for OlexSys, GUI svn.r4998)
;
_cell_angle_alpha 90
_cell_angle_beta 90
_cell_angle_gamma 90
_cell_formula_units_Z 4
_cell_length_a 14.9573(9)
_cell_length_b 14.9573(9)
_cell_length_c 55.690(3)
_cell_measurement_reflns_used 9924
_cell_measurement_temperature 100(2)
_cell_measurement_theta_max 25.680
_cell_measurement_theta_min 2.280
_cell_volume 12459.0(13)
_computing_cell_refinement 'SAINT v8.34A (Bruker, 2013)'
_computing_data_collection 'Bruker APEXII v2014.9-0 (Bruker, 2014)'
_computing_data_reduction 'SAINT v8.34A (Bruker, 2013)'
_computing_molecular_graphics 'Olex2 (Dolomanov et al., 2009)'
_computing_publication_material 'Olex2 (Dolomanov et al., 2009)'
_computing_structure_refinement 'XL (Sheldrick, 2008)'
_computing_structure_solution 'ShelXS (Sheldrick, 2008)'
_diffrn_ambient_temperature 100(2)
_diffrn_detector 'Bruker PHOTON-100 area detector'
_diffrn_detector_area_resol_mean 10.24
_diffrn_detector_type 'CMOS area detector'
_diffrn_measured_fraction_theta_full 0.999
_diffrn_measured_fraction_theta_max 0.999
_diffrn_measurement_device 'three-circle diffractometer'
_diffrn_measurement_device_type 'Bruker APEX-II CCD'
_diffrn_measurement_method '\f and \w scans'
_diffrn_radiation_monochromator 'mirror optics'
_diffrn_radiation_probe x-ray
_diffrn_radiation_type MoK\a
_diffrn_radiation_wavelength 0.71073
_diffrn_reflns_av_R_equivalents 0.0300
_diffrn_reflns_av_unetI/netI 0.0251
_diffrn_reflns_Laue_measured_fraction_full 0.999
_diffrn_reflns_Laue_measured_fraction_max 0.999
_diffrn_reflns_limit_h_max 17
_diffrn_reflns_limit_h_min -18
_diffrn_reflns_limit_k_max 17
_diffrn_reflns_limit_k_min -16
_diffrn_reflns_limit_l_max 67
_diffrn_reflns_limit_l_min -55
_diffrn_reflns_number 62028
_diffrn_reflns_point_group_measured_fraction_full 0.999
_diffrn_reflns_point_group_measured_fraction_max 0.999
_diffrn_reflns_theta_full 25.500
_diffrn_reflns_theta_max 25.690
_diffrn_reflns_theta_min 2.060
_diffrn_source 'microfocus sealed X-ray tube'
_diffrn_source_type 'Incoatec I\ms'
_exptl_absorpt_coefficient_mu 1.486
_exptl_absorpt_correction_T_max 0.7453
_exptl_absorpt_correction_T_min 0.6578
_exptl_absorpt_correction_type multi-scan
_exptl_absorpt_process_details
;
SADABS-2014/4 (Bruker,2014/4) was used for absorption correction.
wR2(int) was 0.0545 before and 0.0479 after correction.
The Ratio of minimum to maximum transmission is 0.8826.
The \l/2 correction factor is 0.00150.
;
_exptl_crystal_colour 'light yellow'
_exptl_crystal_colour_modifier light
_exptl_crystal_colour_primary yellow
_exptl_crystal_density_diffrn 1.515
_exptl_crystal_description prism
_exptl_crystal_F_000 5708
_exptl_crystal_size_max 0.24
_exptl_crystal_size_mid 0.2
_exptl_crystal_size_min 0.18
_refine_diff_density_max 0.858
_refine_diff_density_min -0.690
_refine_diff_density_rms 0.084
_refine_ls_abs_structure_details
;
 Flack x determined using 4761 quotients [(I+)-(I-)]/[(I+)+(I-)]
 (Parsons, Flack and Wagner, Acta Cryst. B69 (2013) 249-259).
;
_refine_ls_abs_structure_Flack -0.005(4)
_refine_ls_extinction_coef 0.00013(2)
_refine_ls_extinction_expression Fc^*^=kFc[1+0.001xFc^2^\l^3^/sin(2\q)]^-1/4^
_refine_ls_extinction_method SHELXL
_refine_ls_goodness_of_fit_ref 1.140
_refine_ls_hydrogen_treatment constr
_refine_ls_matrix_type full
_refine_ls_number_parameters 787
_refine_ls_number_reflns 11835
_refine_ls_number_restraints 6
_refine_ls_restrained_S_all 1.147
_refine_ls_R_factor_all 0.0340
_refine_ls_R_factor_gt 0.0326
_refine_ls_shift/su_max 0.001
_refine_ls_shift/su_mean 0.000
_refine_ls_structure_factor_coef Fsqd
_refine_ls_weighting_details 'w=1/[\s^2^(Fo^2^)+(0.0195P)^2^+29.1210P] where P=(Fo^2^+2Fc^2^)/3'
_refine_ls_weighting_scheme calc
_refine_ls_wR_factor_gt 0.0717
_refine_ls_wR_factor_ref 0.0722
_reflns_Friedel_coverage 0.746
_reflns_Friedel_fraction_full 1.000
_reflns_Friedel_fraction_max 1.000
_reflns_number_gt 11480
_reflns_number_total 11835
_reflns_threshold_expression 'I > 2\s(I)'
_cod_data_source_file cg5b01387_si_002.cif
_cod_data_source_block 3
_cod_original_cell_volume 12459.1(17)
_cod_database_code 4516554
_shelxl_version_number 2014/6
_shelx_space_group_comment
;
The symmetry employed for this shelxl refinement is uniquely defined
by the following loop, which should always be used as a source of
symmetry information in preference to the above space-group names.
They are only intended as comments.
;
_olex2_refinement_description
;
1. Fixed Uiso
 At 1.2 times of:
  All C(H) groups, All C(H,H) groups
 At 1.5 times of:
  All C(H,H,H) groups
2. Shared sites
{C13C, C13Z}
3. Restrained distances
 C14C-O3C = C14Z-O3Z
 1.45 with sigma of 0.01
 O6-C1S
 1.45 with sigma of 0.01
 C1S-C2S
 1.54 with sigma of 0.02
 O1A-O3Z_$1
 -2.75 with sigma of 0.015
 C13C-C14C \\sim C13Z-C14Z
 with sigma of 0.01
4. Uiso/Uaniso restraints and constraints
Uiso(C13C) = Uiso(C13Z)
Uiso(C14C) = Uiso(O3C) = Uiso(C14Z) = Uiso(O3Z)
5. Others
 Fixed Sof: C13C(0.5) H13C(0.5) C14C(0.5) H14E(0.5) H14F(0.5) O3C(0.5)
 C13Z(0.5) H13Z(0.5) C14Z(0.5) H14G(0.5) H14H(0.5) O3Z(0.5) O6(0.5) C1S(0.5)
 H1SA(0.5) H1SB(0.5) C2S(0.5) H2SA(0.5) H2SB(0.5) H2SC(0.5)
6.a Ternary CH refined with riding coordinates:
 C13A(H13A), C13B(H13B), C13C(H13C), C13Z(H13Z), C13D(H13D)
6.b Secondary CH2 refined with riding coordinates:
 C14A(H14A,H14B), C14B(H14C,H14D), C14C(H14E,H14F), C14Z(H14G,H14H), C14D(H14I,
 H14J), C1S(H1SA,H1SB)
6.c Aromatic/amide H refined with riding coordinates:
 C6A(H6A), C7A(H7A), C8A(H8A), C10A(H10A), C11A(H11A), C12A(H12A), C6B(H6B),
 C7B(H7B), C8B(H8B), C10B(H10B), C11B(H11B), C12B(H12B), C6C(H6C), C7C(H7C),
 C8C(H8C), C10C(H10C), C11C(H11C), C12C(H12C), C6D(H6D), C7D(H7D), C8D(H8D),
 C10D(H10D), C11D(H11D), C12D(H12D)
6.d Idealised Me refined with riding coordinates:
 C2S(H2SA,H2SB,H2SC)
;
_olex2_submission_special_instructions 'No special instructions were received'

loop_
_space_group_symop_operation_xyz
'x, y, z'
'-y+1/2, x+1/2, z+3/4'
'-x, -y, z+1/2'
'y+1/2, -x+1/2, z+1/4'
'x+1/2, -y+1/2, -z+1/4'
'-x+1/2, y+1/2, -z+3/4'
'y, x, -z'
'-y, -x, -z+1/2'

loop_
_atom_site_label
_atom_site_type_symbol
_atom_site_fract_x
_atom_site_fract_y
_atom_site_fract_z
_atom_site_U_iso_or_equiv
_atom_site_adp_type
_atom_site_occupancy
_atom_site_site_symmetry_order
_atom_site_calc_flag
_atom_site_refinement_flags_posn
_atom_site_refinement_flags_adp
_atom_site_refinement_flags_occupancy
_atom_site_disorder_assembly
_atom_site_disorder_group
Sm1 Sm 0.58644(2) 0.43865(2) 0.20087(2) 0.01677(7) Uani 1 1 d . . . . .
Sm2 Sm 0.43830(2) 0.56170(2) 0.2500 0.02075(10) Uani 1 2 d S T P . .
C1A C 0.1705(4) 0.3455(4) 0.18487(11) 0.0273(15) Uani 1 1 d . . . . .
C2A C 0.0762(4) 0.3700(4) 0.18024(10) 0.0260(14) Uani 1 1 d . . . . .
C3A C 0.0514(4) 0.4603(5) 0.18049(10) 0.0280(15) Uani 1 1 d . . . . .
C4A C 0.1159(4) 0.5293(5) 0.18346(11) 0.0265(15) Uani 1 1 d . . . . .
C5A C 0.2110(4) 0.5066(4) 0.18594(10) 0.0244(14) Uani 1 1 d . . . . .
C6A C 0.0142(5) 0.3046(5) 0.17620(11) 0.0351(17) Uani 1 1 d . . . . .
H6A H 0.0319 0.2436 0.1759 0.042 Uiso 1 1 calc R . . . .
C7A C -0.0767(5) 0.3279(6) 0.17239(12) 0.0412(19) Uani 1 1 d . . . . .
H7A H -0.1201 0.2828 0.1694 0.049 Uiso 1 1 calc R . . . .
C8A C -0.1010(5) 0.4148(6) 0.17300(12) 0.0392(19) Uani 1 1 d . . . . .
H8A H -0.1621 0.4296 0.1706 0.047 Uiso 1 1 calc R . . . .
C9A C -0.0400(4) 0.4840(6) 0.17707(11) 0.0349(17) Uani 1 1 d . . . . .
C10A C -0.0630(5) 0.5759(5) 0.17729(11) 0.0408(18) Uani 1 1 d . . . . .
H10A H -0.1238 0.5927 0.1752 0.049 Uiso 1 1 calc R . . . .
C11A C -0.0002(6) 0.6404(6) 0.18045(14) 0.044(2) Uani 1 1 d . . . . .
H11A H -0.0177 0.7014 0.1808 0.053 Uiso 1 1 calc R . . . .
C12A C 0.0908(5) 0.6177(5) 0.18329(12) 0.0354(16) Uani 1 1 d . . . . .
H12A H 0.1345 0.6633 0.1851 0.042 Uiso 1 1 calc R . . . .
C13A C 0.3243(4) 0.3930(4) 0.19345(10) 0.0225(13) Uani 1 1 d . . . . .
H13A H 0.3257 0.3290 0.1986 0.027 Uiso 1 1 calc R . . . .
C14A C 0.3820(4) 0.4008(5) 0.17100(10) 0.0258(13) Uani 1 1 d . . . . .
H14A H 0.3539 0.3678 0.1576 0.031 Uiso 1 1 calc R . . . .
H14B H 0.3877 0.4643 0.1663 0.031 Uiso 1 1 calc R . . . .
C15A C 0.3571(4) 0.4486(4) 0.21437(10) 0.0239(13) Uani 1 1 d . . . . .
N1A N 0.2308(3) 0.4155(4) 0.18805(8) 0.0238(11) Uani 1 1 d . . . . .
O1A O 0.1956(3) 0.2684(3) 0.18631(10) 0.0450(14) Uani 1 1 d D . . . .
O2A O 0.2707(3) 0.5614(3) 0.18634(8) 0.0325(10) Uani 1 1 d . . . . .
O3A O 0.4693(3) 0.3639(3) 0.17607(7) 0.0249(10) Uani 1 1 d . . . . .
O4A O 0.4383(3) 0.4726(2) 0.21388(6) 0.0202(8) Uani 1 1 d . . . . .
O5A O 0.3090(3) 0.4698(4) 0.23162(7) 0.0396(13) Uani 1 1 d . . . . .
C1B C 0.3850(5) 0.8568(5) 0.18643(13) 0.0372(17) Uani 1 1 d . . . . .
C2B C 0.4038(5) 0.9527(4) 0.19133(12) 0.0338(16) Uani 1 1 d . . . . .
C3B C 0.4920(5) 0.9833(4) 0.19315(11) 0.0266(15) Uani 1 1 d . . . . .
C4B C 0.5650(5) 0.9235(4) 0.19107(10) 0.0265(13) Uani 1 1 d . . . . .
C5B C 0.5472(5) 0.8275(4) 0.18691(10) 0.0268(15) Uani 1 1 d . . . . .
C6B C 0.3335(6) 1.0117(6) 0.19338(15) 0.050(2) Uani 1 1 d . . . . .
H6B H 0.2738 0.9904 0.1925 0.060 Uiso 1 1 calc R . . . .
C7B C 0.3496(6) 1.1019(5) 0.19670(14) 0.051(2) Uani 1 1 d . . . . .
H7B H 0.3006 1.1420 0.1979 0.061 Uiso 1 1 calc R . . . .
C8B C 0.4347(7) 1.1343(5) 0.19821(12) 0.047(2) Uani 1 1 d . . . . .
H8B H 0.4443 1.1965 0.2005 0.056 Uiso 1 1 calc R . . . .
C9B C 0.5087(5) 1.0756(5) 0.19647(11) 0.0358(17) Uani 1 1 d . . . . .
C10B C 0.5979(6) 1.1047(5) 0.19775(12) 0.047(2) Uani 1 1 d . . . . .
H10B H 0.6103 1.1665 0.2000 0.056 Uiso 1 1 calc R . . . .
C11B C 0.6668(6) 1.0459(6) 0.19578(13) 0.046(2) Uani 1 1 d . . . . .
H11B H 0.7267 1.0669 0.1965 0.056 Uiso 1 1 calc R . . . .
C12B C 0.6499(5) 0.9534(5) 0.19262(12) 0.0343(16) Uani 1 1 d . . . . .
H12B H 0.6983 0.9125 0.1916 0.041 Uiso 1 1 calc R . . . .
C13B C 0.4427(5) 0.7048(4) 0.17757(11) 0.0327(15) Uani 1 1 d . . . . .
H13B H 0.3772 0.6942 0.1797 0.039 Uiso 1 1 calc R . . . .
C14B C 0.4636(7) 0.6851(5) 0.15155(13) 0.060(3) Uani 1 1 d . . . . .
H14C H 0.5265 0.7012 0.1481 0.072 Uiso 1 1 calc R . . . .
H14D H 0.4562 0.6203 0.1484 0.072 Uiso 1 1 calc R . . . .
C15B C 0.4916(4) 0.6412(4) 0.19516(10) 0.0260(13) Uani 1 1 d . . . . .
N1B N 0.4594(4) 0.7997(3) 0.18400(9) 0.0265(12) Uani 1 1 d . . . . .
O1B O 0.3101(4) 0.8270(4) 0.18395(13) 0.0621(17) Uani 1 1 d . . . . .
O2B O 0.6075(3) 0.7724(3) 0.18561(9) 0.0374(12) Uani 1 1 d . . . . .
O3B O 0.4072(6) 0.7333(4) 0.13659(11) 0.080(2) Uani 1 1 d . . . . .
O4B O 0.5362(3) 0.5793(3) 0.18637(7) 0.0282(10) Uani 1 1 d . . . . .
O5B O 0.4768(3) 0.6553(3) 0.21718(7) 0.0290(10) Uani 1 1 d . . . . .
C1C C 0.7266(5) 0.1489(5) 0.13476(12) 0.0373(17) Uani 1 1 d . . . . .
C2C C 0.6942(5) 0.0575(6) 0.13187(12) 0.0401(17) Uani 1 1 d . . . . .
C3C C 0.6012(5) 0.0399(5) 0.13202(11) 0.0378(18) Uani 1 1 d . . . . .
C4C C 0.5391(5) 0.1088(5) 0.13487(10) 0.0318(16) Uani 1 1 d . . . . .
C5C C 0.5701(5) 0.2023(5) 0.13651(10) 0.0338(16) Uani 1 1 d . . . . .
C6C C 0.7530(7) -0.0121(6) 0.12888(14) 0.054(2) Uani 1 1 d . . . . .
H6C H 0.8155 -0.0008 0.1284 0.065 Uiso 1 1 calc R . . . .
C7C C 0.7205(8) -0.1008(6) 0.12654(16) 0.069(3) Uani 1 1 d . . . . .
H7C H 0.7614 -0.1488 0.1245 0.083 Uiso 1 1 calc R . . . .
C8C C 0.6322(8) -0.1172(6) 0.12719(15) 0.062(3) Uani 1 1 d . . . . .
H8C H 0.6121 -0.1772 0.1258 0.074 Uiso 1 1 calc R . . . .
C9C C 0.5688(7) -0.0491(5) 0.12989(11) 0.049(2) Uani 1 1 d . . . . .
C10C C 0.4762(7) -0.0644(7) 0.13086(12) 0.059(3) Uani 1 1 d . . . . .
H10C H 0.4540 -0.1237 0.1295 0.071 Uiso 1 1 calc R . . . .
C11C C 0.4182(7) 0.0039(7) 0.13371(13) 0.055(3) Uani 1 1 d . . . . .
H11C H 0.3558 -0.0075 0.1344 0.066 Uiso 1 1 calc R . . . .
C12C C 0.4495(5) 0.0906(6) 0.13558(11) 0.0422(19) Uani 1 1 d . . . . .
H12C H 0.4081 0.1383 0.1374 0.051 Uiso 1 1 calc R . . . .
C13C C 0.6916(5) 0.3109(5) 0.13694(13) 0.0398(17) Uiso 0.5 1 d D . . A 1
H13C H 0.7573 0.3045 0.1398 0.048 Uiso 0.5 1 calc R . . A 1
C14C C 0.689(3) 0.3573(16) 0.1151(4) 0.107(3) Uiso 0.5 1 d D . . A 1
H14E H 0.6286 0.3466 0.1082 0.128 Uiso 0.5 1 calc R . . A 1
H14F H 0.7320 0.3276 0.1043 0.128 Uiso 0.5 1 calc R . . A 1
O3C O 0.7052(12) 0.4525(13) 0.1133(3) 0.107(3) Uiso 0.5 1 d D . . A 1
C13Z C 0.6916(5) 0.3109(5) 0.13694(13) 0.0398(17) Uiso 0.5 1 d D . . A 2
H13Z H 0.7570 0.3036 0.1401 0.048 Uiso 0.5 1 calc R . . A 2
C14Z C 0.692(3) 0.358(2) 0.1153(4) 0.107(3) Uiso 0.5 1 d D . . A 2
H14G H 0.7081 0.4214 0.1180 0.128 Uiso 0.5 1 calc R . . A 2
H14H H 0.6326 0.3554 0.1076 0.128 Uiso 0.5 1 calc R . . A 2
O3Z O 0.7582(12) 0.3153(12) 0.1004(3) 0.107(3) Uiso 0.5 1 d D . . A 2
C15C C 0.6601(4) 0.3561(4) 0.15981(10) 0.0241(13) Uani 1 1 d . . . . .
N1C N 0.6616(4) 0.2170(4) 0.13562(9) 0.0321(13) Uani 1 1 d . . . . .
O1C O 0.8056(4) 0.1693(4) 0.13551(11) 0.0588(17) Uani 1 1 d . . . . .
O2C O 0.5198(3) 0.2658(4) 0.13873(8) 0.0383(12) Uani 1 1 d . . . . .
O4C O 0.6481(3) 0.4390(3) 0.15953(7) 0.0338(11) Uani 1 1 d . . . . .
O5C O 0.6492(3) 0.3096(3) 0.17845(7) 0.0234(9) Uani 1 1 d . . . . .
C1D C 0.9143(4) 0.4940(5) 0.24208(10) 0.0307(16) Uani 1 1 d . . . . .
C2D C 0.9775(4) 0.4200(5) 0.24177(10) 0.0327(17) Uani 1 1 d . . . . .
C3D C 0.9485(5) 0.3325(5) 0.23602(11) 0.0317(16) Uani 1 1 d . . . . .
C4D C 0.8586(4) 0.3154(5) 0.22970(11) 0.0293(15) Uani 1 1 d . . . . .
C5D C 0.7945(4) 0.3891(4) 0.23016(10) 0.0222(13) Uani 1 1 d . . . . .
C6D C 1.0672(5) 0.4357(7) 0.24726(11) 0.0465(19) Uani 1 1 d . . . . .
H6D H 1.0871 0.4945 0.2509 0.056 Uiso 1 1 calc R . . . .
C7D C 1.1279(5) 0.3637(7) 0.24737(14) 0.056(3) Uani 1 1 d . . . . .
H7D H 1.1889 0.3741 0.2512 0.067 Uiso 1 1 calc R . . . .
C8D C 1.0997(5) 0.2784(7) 0.24194(13) 0.052(2) Uani 1 1 d . . . . .
H8D H 1.1414 0.2305 0.2424 0.063 Uiso 1 1 calc R . . . .
C9D C 1.0111(5) 0.2609(6) 0.23575(13) 0.046(2) Uani 1 1 d . . . . .
C10D C 0.9804(6) 0.1769(6) 0.22884(14) 0.049(2) Uani 1 1 d . . . . .
H10D H 1.0212 0.1282 0.2289 0.059 Uiso 1 1 calc R . . . .
C11D C 0.8933(5) 0.1615(6) 0.22194(15) 0.049(2) Uani 1 1 d . . . . .
H11D H 0.8748 0.1038 0.2168 0.058 Uiso 1 1 calc R . . . .
C12D C 0.8328(5) 0.2324(5) 0.22263(12) 0.0363(17) Uani 1 1 d . . . . .
H12D H 0.7724 0.2225 0.2181 0.044 Uiso 1 1 calc R . . . .
C13D C 0.7569(4) 0.5437(4) 0.23997(11) 0.0265(14) Uani 1 1 d . . . . .
H13D H 0.7819 0.5867 0.2520 0.032 Uiso 1 1 calc R . . . .
C14D C 0.7438(4) 0.5966(4) 0.21708(10) 0.0253(13) Uani 1 1 d . . . . .
H14I H 0.6972 0.6426 0.2196 0.030 Uiso 1 1 calc R . . . .
H14J H 0.8002 0.6274 0.2128 0.030 Uiso 1 1 calc R . . . .
C15D C 0.6697(4) 0.5073(3) 0.25110(10) 0.0160(11) Uani 1 1 d . . . . .
N1D N 0.8234(3) 0.4718(4) 0.23764(9) 0.0233(12) Uani 1 1 d . . . . .
O1D O 0.9338(3) 0.5715(3) 0.24574(8) 0.0381(11) Uani 1 1 d . . . . .
O2D O 0.7161(3) 0.3787(3) 0.22404(7) 0.0216(9) Uani 1 1 d . . . . .
O3D O 0.7177(3) 0.5387(3) 0.19778(7) 0.0230(9) Uani 1 1 d . . . . .
O4D O 0.5978(3) 0.5218(3) 0.23897(6) 0.0175(8) Uani 1 1 d . . . . .
O5D O 0.6744(3) 0.4697(3) 0.27066(6) 0.0195(9) Uani 1 1 d . . . . .
O6 O 0.3336(8) 0.6841(8) 0.2548(2) 0.052(3) Uiso 0.5 1 d D . . B -1
C1S C 0.317(2) 0.7671(12) 0.2425(5) 0.121(10) Uiso 0.5 1 d D . . B -1
H1SA H 0.2559 0.7624 0.2359 0.145 Uiso 0.5 1 calc R . . B -1
H1SB H 0.3581 0.7675 0.2285 0.145 Uiso 0.5 1 calc R . . B -1
C2S C 0.3234(15) 0.8580(14) 0.2532(4) 0.081(6) Uiso 0.5 1 d D . . B -1
H2SA H 0.3541 0.8544 0.2687 0.122 Uiso 0.5 1 calc R . . B -1
H2SB H 0.2631 0.8822 0.2556 0.122 Uiso 0.5 1 calc R . . B -1
H2SC H 0.3570 0.8974 0.2424 0.122 Uiso 0.5 1 calc R . . B -1
O7 O 0.7300(3) 0.6630(3) 0.16390(9) 0.0382(12) Uani 1 1 d . . . . .
O8 O 0.2346(6) 0.8456(6) 0.13409(16) 0.105(3) Uiso 1 1 d . . . . .

loop_
_atom_site_aniso_label
_atom_site_aniso_U_11
_atom_site_aniso_U_22
_atom_site_aniso_U_33
_atom_site_aniso_U_23
_atom_site_aniso_U_13
_atom_site_aniso_U_12
Sm1 0.01727(15) 0.01832(15) 0.01474(12) 0.00113(11) -0.00011(10) 0.00095(11)
Sm2 0.02078(14) 0.02078(14) 0.02068(19) 0.00024(12) 0.00024(12) 0.00498(19)
C1A 0.030(4) 0.030(4) 0.022(3) 0.002(3) -0.008(3) -0.003(3)
C2A 0.015(3) 0.042(4) 0.020(3) -0.001(3) -0.001(2) -0.006(3)
C3A 0.022(3) 0.049(4) 0.014(3) 0.006(3) 0.004(2) 0.004(3)
C4A 0.020(3) 0.038(4) 0.021(3) -0.001(3) -0.001(2) 0.003(3)
C5A 0.022(3) 0.033(4) 0.018(3) -0.002(3) -0.002(2) 0.002(3)
C6A 0.036(4) 0.045(4) 0.025(4) 0.004(3) -0.005(3) -0.010(3)
C7A 0.030(4) 0.068(6) 0.026(3) 0.007(3) -0.006(3) -0.022(4)
C8A 0.019(3) 0.070(6) 0.029(3) 0.012(4) 0.000(3) -0.005(4)
C9A 0.025(4) 0.065(5) 0.014(3) 0.007(3) 0.000(3) 0.001(3)
C10A 0.026(4) 0.071(6) 0.026(3) -0.001(3) 0.001(3) 0.017(4)
C11A 0.047(5) 0.043(5) 0.041(4) -0.001(4) 0.000(4) 0.017(4)
C12A 0.029(4) 0.044(4) 0.033(4) -0.007(3) -0.001(3) 0.009(3)
C13A 0.013(3) 0.032(4) 0.023(3) 0.004(2) -0.002(2) 0.006(2)
C14A 0.021(3) 0.037(4) 0.020(3) -0.008(3) -0.011(2) 0.007(3)
C15A 0.023(3) 0.027(3) 0.021(3) 0.003(3) -0.001(2) 0.004(3)
N1A 0.019(3) 0.032(3) 0.020(2) 0.001(2) 0.0002(19) 0.001(2)
O1A 0.037(3) 0.033(3) 0.065(4) -0.001(3) -0.022(3) -0.002(2)
O2A 0.023(2) 0.033(3) 0.041(3) -0.005(2) -0.0063(19) 0.004(2)
O3A 0.015(2) 0.034(3) 0.026(2) -0.0063(18) -0.0075(16) 0.0045(17)
O4A 0.015(2) 0.024(2) 0.0212(19) -0.0019(15) -0.0015(17) 0.0016(17)
O5A 0.024(3) 0.075(4) 0.019(2) -0.009(2) 0.0023(19) -0.005(2)
C1B 0.034(4) 0.035(4) 0.042(4) 0.005(3) -0.006(3) 0.006(3)
C2B 0.043(4) 0.023(4) 0.036(4) 0.001(3) -0.001(3) 0.014(3)
C3B 0.044(4) 0.020(3) 0.015(3) 0.002(2) -0.001(3) 0.000(3)
C4B 0.037(4) 0.027(3) 0.016(3) 0.004(2) 0.000(3) 0.003(3)
C5B 0.039(4) 0.028(4) 0.013(3) 0.006(2) -0.002(3) 0.008(3)
C6B 0.045(5) 0.049(5) 0.056(5) 0.004(4) -0.001(4) 0.016(4)
C7B 0.071(6) 0.034(5) 0.047(5) -0.009(4) -0.008(4) 0.033(4)
C8B 0.088(7) 0.027(4) 0.025(3) 0.000(3) -0.006(4) 0.021(4)
C9B 0.065(5) 0.026(4) 0.017(3) 0.003(3) -0.002(3) 0.006(3)
C10B 0.076(6) 0.043(5) 0.021(3) -0.001(3) -0.006(4) -0.020(4)
C11B 0.056(5) 0.053(5) 0.030(4) -0.002(4) 0.005(3) -0.017(4)
C12B 0.043(4) 0.032(4) 0.028(3) -0.005(3) 0.001(3) 0.001(3)
C13B 0.043(4) 0.017(3) 0.038(4) 0.005(3) -0.009(3) -0.002(3)
C14B 0.120(9) 0.018(4) 0.042(4) 0.002(3) -0.043(5) -0.005(4)
C15B 0.035(4) 0.018(3) 0.025(3) 0.004(2) -0.004(3) -0.002(3)
N1B 0.032(3) 0.019(3) 0.028(3) 0.007(2) -0.001(2) 0.004(2)
O1B 0.041(4) 0.038(3) 0.107(5) -0.004(3) -0.003(3) 0.005(3)
O2B 0.034(3) 0.037(3) 0.040(3) -0.002(2) -0.001(2) 0.013(2)
O3B 0.127(7) 0.056(4) 0.056(4) 0.019(3) -0.044(4) -0.017(4)
O4B 0.035(3) 0.021(2) 0.029(2) 0.0060(18) 0.0040(18) 0.0054(18)
O5B 0.041(3) 0.023(2) 0.022(2) 0.0028(18) -0.0047(19) 0.0078(19)
C1C 0.038(5) 0.051(5) 0.023(3) -0.010(3) 0.013(3) 0.000(3)
C2C 0.052(5) 0.040(4) 0.029(4) -0.009(3) 0.015(3) 0.004(4)
C3C 0.051(5) 0.046(5) 0.016(3) -0.001(3) 0.007(3) -0.006(4)
C4C 0.043(4) 0.040(4) 0.013(3) -0.005(3) 0.002(3) -0.009(3)
C5C 0.040(4) 0.052(4) 0.010(3) -0.001(3) 0.001(3) 0.000(4)
C6C 0.059(6) 0.062(6) 0.040(5) -0.003(4) 0.020(4) 0.014(5)
C7C 0.120(10) 0.044(6) 0.043(5) -0.006(4) 0.023(6) 0.022(6)
C8C 0.100(8) 0.049(6) 0.036(5) 0.000(4) 0.023(5) -0.019(5)
C9C 0.096(7) 0.036(4) 0.015(3) 0.002(3) 0.004(4) -0.008(5)
C10C 0.089(7) 0.071(7) 0.018(4) 0.012(4) -0.004(4) -0.050(6)
C11C 0.057(6) 0.080(7) 0.028(4) 0.014(4) -0.011(4) -0.033(5)
C12C 0.044(4) 0.068(5) 0.015(3) 0.001(3) -0.006(3) -0.016(4)
C15C 0.016(3) 0.036(4) 0.020(3) -0.004(3) 0.001(2) -0.007(3)
N1C 0.031(3) 0.041(4) 0.024(3) -0.013(2) 0.010(2) -0.003(3)
O1C 0.031(3) 0.077(4) 0.068(4) -0.031(3) 0.021(3) -0.004(3)
O2C 0.040(3) 0.053(3) 0.022(2) -0.006(2) -0.003(2) 0.011(3)
O4C 0.052(3) 0.027(3) 0.022(2) -0.001(2) 0.0075(19) -0.008(2)
O5C 0.019(2) 0.029(2) 0.022(2) -0.0019(18) 0.0035(17) 0.0032(18)
C1D 0.024(4) 0.054(5) 0.013(3) 0.006(3) -0.001(2) -0.014(3)
C2D 0.023(3) 0.062(5) 0.012(3) 0.010(3) -0.001(2) 0.002(3)
C3D 0.027(4) 0.052(4) 0.017(3) 0.013(3) 0.007(3) 0.007(3)
C4D 0.022(3) 0.047(4) 0.019(3) 0.010(3) 0.005(2) 0.009(3)
C5D 0.017(3) 0.031(4) 0.018(3) 0.008(2) 0.004(2) 0.001(3)
C6D 0.029(4) 0.090(6) 0.020(3) 0.010(4) 0.003(3) -0.006(4)
C7D 0.015(4) 0.117(9) 0.035(4) 0.018(5) 0.000(3) 0.016(4)
C8D 0.034(5) 0.088(7) 0.035(4) 0.013(4) 0.006(3) 0.020(5)
C9D 0.030(4) 0.075(6) 0.034(4) 0.017(4) 0.009(3) 0.026(4)
C10D 0.045(5) 0.054(6) 0.049(5) 0.014(4) 0.014(4) 0.026(4)
C11D 0.044(5) 0.047(5) 0.055(5) 0.006(4) 0.003(4) 0.015(4)
C12D 0.036(4) 0.039(4) 0.034(4) 0.011(3) 0.001(3) 0.012(3)
C13D 0.025(3) 0.028(4) 0.026(3) 0.001(3) 0.004(3) -0.002(3)
C14D 0.023(3) 0.025(3) 0.028(3) 0.002(3) 0.003(2) -0.005(3)
C15D 0.019(3) 0.013(3) 0.016(3) -0.003(2) 0.004(2) -0.001(2)
N1D 0.018(3) 0.036(3) 0.016(2) 0.004(2) -0.001(2) 0.000(2)
O1D 0.032(3) 0.053(3) 0.029(3) 0.004(2) 0.000(2) -0.021(3)
O2D 0.022(2) 0.025(2) 0.018(2) 0.0018(16) -0.0010(17) 0.0054(17)
O3D 0.020(2) 0.031(2) 0.018(2) 0.0029(17) 0.0014(16) -0.0033(17)
O4D 0.019(2) 0.020(2) 0.0136(18) -0.0008(15) -0.0020(15) 0.0016(16)
O5D 0.021(2) 0.023(2) 0.0142(19) 0.0016(16) 0.0025(16) 0.0022(16)
O7 0.033(3) 0.040(3) 0.041(3) 0.014(2) 0.010(2) 0.010(2)

loop_
_atom_type_symbol
_atom_type_description
_atom_type_scat_dispersion_real
_atom_type_scat_dispersion_imag
_atom_type_scat_source
C C 0.0033 0.0016 'International Tables Vol C Tables 4.2.6.8 and 6.1.1.4'
H H 0.0000 0.0000 'International Tables Vol C Tables 4.2.6.8 and 6.1.1.4'
N N 0.0061 0.0033 'International Tables Vol C Tables 4.2.6.8 and 6.1.1.4'
O O 0.0106 0.0060 'International Tables Vol C Tables 4.2.6.8 and 6.1.1.4'
Sm Sm -0.1638 3.4418 'International Tables Vol C Tables 4.2.6.8 and 6.1.1.4'

loop_
_geom_angle_atom_site_label_1
_geom_angle_atom_site_label_2
_geom_angle_atom_site_label_3
_geom_angle
_geom_angle_site_symmetry_1
_geom_angle_site_symmetry_3
O3A Sm1 Sm2 101.39(9) . .
O3A Sm1 O2D 132.10(13) . .
O4A Sm1 Sm2 34.34(9) . .
O4A Sm1 O3A 67.15(13) . .
O4A Sm1 O4C 128.80(14) . .
O4A Sm1 O5C 131.99(13) . .
O4A Sm1 O2D 129.88(13) . .
O4A Sm1 O3D 129.01(13) . .
O4A Sm1 O4D 72.27(12) . .
O4A Sm1 O5D 68.56(13) . 8_665
O4B Sm1 Sm2 69.35(10) . .
O4B Sm1 O3A 89.24(14) . .
O4B Sm1 O4A 67.72(14) . .
O4B Sm1 O4C 78.46(15) . .
O4B Sm1 O5C 129.58(14) . .
O4B Sm1 O2D 137.70(14) . .
O4B Sm1 O3D 72.06(14) . .
O4B Sm1 O4D 82.39(13) . .
O4B Sm1 O5D 135.92(13) . 8_665
O4C Sm1 Sm2 147.74(11) . .
O4C Sm1 O3A 75.41(14) . .
O4C Sm1 O5C 52.73(15) . .
O4C Sm1 O2D 101.06(14) . .
O5C Sm1 Sm2 156.52(10) . .
O5C Sm1 O3A 68.80(13) . .
O5C Sm1 O2D 71.77(13) . .
O2D Sm1 Sm2 104.11(9) . .
O3D Sm1 Sm2 102.16(9) . .
O3D Sm1 O3A 142.13(13) . .
O3D Sm1 O4C 68.83(14) . .
O3D Sm1 O5C 97.76(14) . .
O3D Sm1 O2D 68.69(13) . .
O4D Sm1 Sm2 38.01(9) . .
O4D Sm1 O3A 138.68(13) . .
O4D Sm1 O4C 140.55(14) . .
O4D Sm1 O5C 143.03(13) . .
O4D Sm1 O2D 71.50(13) . .
O4D Sm1 O3D 72.56(13) . .
O4D Sm1 O5D 79.41(12) . 8_665
O5D Sm1 Sm2 71.64(9) 8_665 .
O5D Sm1 O3A 79.01(13) 8_665 .
O5D Sm1 O4C 136.48(14) 8_665 .
O5D Sm1 O5C 85.34(13) 8_665 .
O5D Sm1 O2D 71.69(13) 8_665 .
O5D Sm1 O3D 136.86(13) 8_665 .
Sm1 Sm2 Sm1 87.564(12) . 8_665
C15A Sm2 Sm1 110.05(12) . 8_665
C15A Sm2 Sm1 110.05(12) 8_665 .
C15A Sm2 Sm1 59.21(12) 8_665 8_665
C15A Sm2 Sm1 59.21(12) . .
C15A Sm2 C15A 166.6(2) 8_665 .
O4A Sm2 Sm1 33.89(10) 8_665 8_665
O4A Sm2 Sm1 33.90(10) . .
O4A Sm2 Sm1 105.43(9) 8_665 .
O4A Sm2 Sm1 105.43(9) . 8_665
O4A Sm2 C15A 143.93(16) . 8_665
O4A Sm2 C15A 25.87(15) . .
O4A Sm2 C15A 25.88(15) 8_665 8_665
O4A Sm2 C15A 143.93(16) 8_665 .
O4A Sm2 O4A 134.01(19) 8_665 .
O4A Sm2 O5A 51.39(14) 8_665 8_665
O4A Sm2 O5A 138.03(15) 8_665 .
O4A Sm2 O5A 138.03(15) . 8_665
O4A Sm2 O5A 51.39(14) . .
O4A Sm2 O4D 71.46(12) 8_665 .
O4A Sm2 O4D 70.60(13) 8_665 8_665
O4A Sm2 O4D 71.47(12) . 8_665
O4A Sm2 O4D 70.61(13) . .
O4A Sm2 O6 105.4(3) 8_665 .
O4A Sm2 O6 120.6(3) . .
O5A Sm2 Sm1 84.15(10) 8_665 8_665
O5A Sm2 Sm1 108.83(12) 8_665 .
O5A Sm2 Sm1 108.83(12) . 8_665
O5A Sm2 Sm1 84.15(10) . .
O5A Sm2 C15A 25.55(15) . .
O5A Sm2 C15A 159.72(15) 8_665 .
O5A Sm2 C15A 25.55(15) 8_665 8_665
O5A Sm2 C15A 159.72(15) . 8_665
O5A Sm2 O5A 162.4(2) 8_665 .
O5B Sm2 Sm1 66.88(10) 8_665 8_665
O5B Sm2 Sm1 138.33(11) . 8_665
O5B Sm2 Sm1 138.33(11) 8_665 .
O5B Sm2 Sm1 66.88(10) . .
O5B Sm2 C15A 85.29(16) 8_665 8_665
O5B Sm2 C15A 85.29(16) . .
O5B Sm2 C15A 98.02(16) 8_665 .
O5B Sm2 C15A 98.02(16) . 8_665
O5B Sm2 O4A 120.54(14) . 8_665
O5B Sm2 O4A 71.55(13) . .
O5B Sm2 O4A 71.55(14) 8_665 8_665
O5B Sm2 O4A 120.54(14) 8_665 .
O5B Sm2 O5A 74.62(14) 8_665 .
O5B Sm2 O5A 100.97(15) . .
O5B Sm2 O5A 100.97(15) 8_665 8_665
O5B Sm2 O5A 74.61(14) . 8_665
O5B Sm2 O5B 151.6(2) . 8_665
O5B Sm2 O4D 133.20(13) . 8_665
O5B Sm2 O4D 73.96(14) . .
O5B Sm2 O4D 133.20(13) 8_665 .
O5B Sm2 O4D 73.96(14) 8_665 8_665
O5B Sm2 O6 73.6(3) 8_665 .
O5B Sm2 O6 78.2(3) . .
O4D Sm2 Sm1 36.79(8) 8_665 8_665
O4D Sm2 Sm1 66.39(8) 8_665 .
O4D Sm2 Sm1 66.39(8) . 8_665
O4D Sm2 Sm1 36.79(8) . .
O4D Sm2 C15A 73.33(15) . 8_665
O4D Sm2 C15A 73.33(15) 8_665 .
O4D Sm2 C15A 95.28(14) 8_665 8_665
O4D Sm2 C15A 95.28(14) . .
O4D Sm2 O5A 118.89(14) . .
O4D Sm2 O5A 76.78(15) 8_665 .
O4D Sm2 O5A 76.78(15) . 8_665
O4D Sm2 O5A 118.89(14) 8_665 8_665
O4D Sm2 O4D 67.40(17) . 8_665
O6 Sm2 Sm1 130.2(3) . 8_665
O6 Sm2 Sm1 141.8(3) . .
O6 Sm2 C15A 89.1(3) . 8_665
O6 Sm2 C15A 104.3(3) . .
O6 Sm2 O5A 87.8(3) . .
O6 Sm2 O5A 74.6(3) . 8_665
O6 Sm2 O4D 144.3(3) . .
O6 Sm2 O4D 146.8(3) . 8_665
N1A C1A C2A 116.9(6) . .
O1A C1A C2A 122.7(6) . .
O1A C1A N1A 120.3(6) . .
C3A C2A C1A 119.3(6) . .
C6A C2A C1A 119.9(6) . .
C6A C2A C3A 120.8(6) . .
C2A C3A C4A 121.4(6) . .
C2A C3A C9A 119.5(6) . .
C4A C3A C9A 119.1(6) . .
C3A C4A C5A 120.0(6) . .
C12A C4A C3A 120.8(6) . .
C12A C4A C5A 119.2(6) . .
N1A C5A C4A 115.9(6) . .
O2A C5A C4A 124.0(6) . .
O2A C5A N1A 120.1(6) . .
C2A C6A H6A 120.0 . .
C2A C6A C7A 119.9(7) . .
C7A C6A H6A 120.0 . .
C6A C7A H7A 120.3 . .
C8A C7A C6A 119.4(7) . .
C8A C7A H7A 120.3 . .
C7A C8A H8A 118.6 . .
C7A C8A C9A 122.8(7) . .
C9A C8A H8A 118.6 . .
C8A C9A C3A 117.6(7) . .
C8A C9A C10A 124.1(7) . .
C10A C9A C3A 118.3(7) . .
C9A C10A H10A 119.3 . .
C11A C10A C9A 121.4(7) . .
C11A C10A H10A 119.3 . .
C10A C11A H11A 119.6 . .
C10A C11A C12A 120.7(7) . .
C12A C11A H11A 119.6 . .
C4A C12A C11A 119.7(7) . .
C4A C12A H12A 120.2 . .
C11A C12A H12A 120.2 . .
C14A C13A H13A 107.3 . .
C15A C13A H13A 107.3 . .
C15A C13A C14A 114.0(5) . .
N1A C13A H13A 107.3 . .
N1A C13A C14A 110.7(5) . .
N1A C13A C15A 109.9(5) . .
C13A C14A H14A 109.9 . .
C13A C14A H14B 109.9 . .
H14A C14A H14B 108.3 . .
O3A C14A C13A 108.8(5) . .
O3A C14A H14A 109.9 . .
O3A C14A H14B 109.9 . .
C13A C15A Sm2 172.4(4) . .
O4A C15A Sm2 56.2(3) . .
O4A C15A C13A 116.7(5) . .
O5A C15A Sm2 63.9(3) . .
O5A C15A C13A 123.3(5) . .
O5A C15A O4A 120.0(6) . .
C1A N1A C5A 125.8(5) . .
C1A N1A C13A 118.1(5) . .
C5A N1A C13A 116.1(5) . .
C14A O3A Sm1 124.8(3) . .
Sm1 O4A Sm2 111.76(15) . .
C15A O4A Sm1 146.8(4) . .
C15A O4A Sm2 97.9(3) . .
C15A O5A Sm2 90.5(4) . .
N1B C1B C2B 117.0(6) . .
O1B C1B C2B 123.3(7) . .
O1B C1B N1B 119.7(7) . .
C3B C2B C1B 120.4(6) . .
C6B C2B C1B 119.3(7) . .
C6B C2B C3B 120.2(7) . .
C2B C3B C4B 121.0(6) . .
C2B C3B C9B 119.6(6) . .
C4B C3B C9B 119.4(7) . .
C3B C4B C5B 119.1(6) . .
C12B C4B C3B 120.8(6) . .
C12B C4B C5B 120.1(6) . .
N1B C5B C4B 118.7(6) . .
O2B C5B C4B 122.1(6) . .
O2B C5B N1B 119.2(6) . .
C2B C6B H6B 119.9 . .
C2B C6B C7B 120.2(9) . .
C7B C6B H6B 119.9 . .
C6B C7B H7B 119.4 . .
C8B C7B C6B 121.2(7) . .
C8B C7B H7B 119.4 . .
C7B C8B H8B 119.8 . .
C7B C8B C9B 120.3(7) . .
C9B C8B H8B 119.8 . .
C3B C9B C8B 118.4(7) . .
C10B C9B C3B 118.5(7) . .
C10B C9B C8B 123.2(7) . .
C9B C10B H10B 119.5 . .
C11B C10B C9B 121.0(7) . .
C11B C10B H10B 119.5 . .
C10B C11B H11B 119.8 . .
C10B C11B C12B 120.4(8) . .
C12B C11B H11B 119.8 . .
C4B C12B C11B 120.0(7) . .
C4B C12B H12B 120.0 . .
C11B C12B H12B 120.0 . .
C14B C13B H13B 106.8 . .
C14B C13B C15B 112.8(6) . .
C15B C13B H13B 106.8 . .
N1B C13B H13B 106.8 . .
N1B C13B C14B 112.5(5) . .
N1B C13B C15B 110.8(5) . .
C13B C14B H14C 109.6 . .
C13B C14B H14D 109.6 . .
H14C C14B H14D 108.1 . .
O3B C14B C13B 110.4(8) . .
O3B C14B H14C 109.6 . .
O3B C14B H14D 109.6 . .
O4B C15B C13B 117.6(5) . .
O4B C15B O5B 126.9(5) . .
O5B C15B C13B 115.4(6) . .
C1B N1B C13B 118.0(6) . .
C5B N1B C1B 123.6(6) . .
C5B N1B C13B 118.4(5) . .
C15B O4B Sm1 134.1(4) . .
C15B O5B Sm2 133.8(4) . .
N1C C1C C2C 116.9(6) . .
O1C C1C C2C 124.0(7) . .
O1C C1C N1C 119.1(7) . .
C3C C2C C1C 119.9(7) . .
C6C C2C C1C 120.7(8) . .
C6C C2C C3C 119.3(8) . .
C2C C3C C9C 120.5(8) . .
C4C C3C C2C 121.2(7) . .
C4C C3C C9C 118.3(8) . .
C3C C4C C5C 119.8(7) . .
C12C C4C C3C 120.5(7) . .
C12C C4C C5C 119.7(7) . .
N1C C5C C4C 117.3(6) . .
O2C C5C C4C 123.5(7) . .
O2C C5C N1C 119.2(7) . .
C2C C6C H6C 120.0 . .
C2C C6C C7C 120.1(9) . .
C7C C6C H6C 120.0 . .
C6C C7C H7C 119.8 . .
C8C C7C C6C 120.3(9) . .
C8C C7C H7C 119.8 . .
C7C C8C H8C 118.8 . .
C7C C8C C9C 122.4(9) . .
C9C C8C H8C 118.8 . .
C8C C9C C3C 117.4(9) . .
C8C C9C C10C 123.6(9) . .
C10C C9C C3C 119.0(9) . .
C9C C10C H10C 119.5 . .
C11C C10C C9C 121.0(9) . .
C11C C10C H10C 119.5 . .
C10C C11C H11C 119.9 . .
C10C C11C C12C 120.2(8) . .
C12C C11C H11C 119.9 . .
C4C C12C C11C 121.1(8) . .
C4C C12C H12C 119.5 . .
C11C C12C H12C 119.5 . .
C14C C13C H13C 102.5 . .
C14C C13C C15C 119.9(13) . .
C14C C13C N1C 114.7(14) . .
C15C C13C H13C 102.5 . .
N1C C13C H13C 102.5 . .
N1C C13C C15C 111.8(6) . .
C13C C14C H14E 106.7 . .
C13C C14C H14F 106.7 . .
C13C C14C O3C 123(2) . .
H14E C14C H14F 106.6 . .
O3C C14C H14E 106.7 . .
O3C C14C H14F 106.7 . .
C14Z C13Z H13Z 101.7 . .
C14Z C13Z C15C 120.2(12) . .
C14Z C13Z N1C 116.0(18) . .
C15C C13Z H13Z 101.7 . .
N1C C13Z H13Z 101.7 . .
N1C C13Z C15C 111.8(6) . .
C13Z C14Z H14G 110.5 . .
C13Z C14Z H14H 110.5 . .
C13Z C14Z O3Z 106.3(16) . .
H14G C14Z H14H 108.7 . .
O3Z C14Z H14G 110.5 . .
O3Z C14Z H14H 110.5 . .
O4C C15C C13C 118.4(5) . .
O4C C15C C13Z 118.4(5) . .
O4C C15C O5C 122.6(5) . .
O5C C15C C13C 119.1(6) . .
O5C C15C C13Z 119.1(6) . .
C1C N1C C13C 118.6(6) . .
C1C N1C C13Z 118.6(6) . .
C5C N1C C1C 124.6(6) . .
C5C N1C C13C 116.7(6) . .
C5C N1C C13Z 116.7(6) . .
C15C O4C Sm1 92.2(3) . .
C15C O5C Sm1 92.0(4) . .
N1D C1D C2D 116.3(6) . .
O1D C1D C2D 125.0(6) . .
O1D C1D N1D 118.8(7) . .
C3D C2D C1D 120.5(6) . .
C6D C2D C1D 119.6(7) . .
C6D C2D C3D 120.0(7) . .
C2D C3D C9D 119.7(7) . .
C4D C3D C2D 121.0(6) . .
C4D C3D C9D 119.2(7) . .
C3D C4D C5D 118.9(7) . .
C12D C4D C3D 120.6(6) . .
C12D C4D C5D 120.5(6) . .
N1D C5D C4D 118.6(5) . .
O2D C5D C4D 121.7(6) . .
O2D C5D N1D 119.7(5) . .
C2D C6D H6D 120.2 . .
C2D C6D C7D 119.5(9) . .
C7D C6D H6D 120.2 . .
C6D C7D H7D 119.7 . .
C8D C7D C6D 120.6(8) . .
C8D C7D H7D 119.7 . .
C7D C8D H8D 119.4 . .
C7D C8D C9D 121.2(8) . .
C9D C8D H8D 119.4 . .
C8D C9D C3D 118.9(9) . .
C10D C9D C3D 117.7(7) . .
C10D C9D C8D 123.4(8) . .
C9D C10D H10D 118.7 . .
C11D C10D C9D 122.6(7) . .
C11D C10D H10D 118.7 . .
C10D C11D H11D 120.7 . .
C10D C11D C12D 118.6(8) . .
C12D C11D H11D 120.7 . .
C4D C12D C11D 121.2(7) . .
C4D C12D H12D 119.4 . .
C11D C12D H12D 119.4 . .
C14D C13D H13D 106.0 . .
C14D C13D C15D 114.5(5) . .
C15D C13D H13D 106.0 . .
N1D C13D H13D 106.0 . .
N1D C13D C14D 113.3(5) . .
N1D C13D C15D 110.4(5) . .
C13D C14D H14I 109.5 . .
C13D C14D H14J 109.5 . .
H14I C14D H14J 108.1 . .
O3D C14D C13D 110.5(5) . .
O3D C14D H14I 109.5 . .
O3D C14D H14J 109.5 . .
O4D C15D C13D 115.8(5) . .
O5D C15D C13D 118.0(5) . .
O5D C15D O4D 126.1(5) . .
C1D N1D C13D 117.5(6) . .
C5D N1D C1D 124.2(6) . .
C5D N1D C13D 118.2(5) . .
C5D O2D Sm1 146.9(4) . .
C14D O3D Sm1 121.9(3) . .
Sm1 O4D Sm2 105.20(14) . .
C15D O4D Sm1 115.1(3) . .
C15D O4D Sm2 134.3(3) . .
C15D O5D Sm1 133.4(4) . 8_665
C1S O6 Sm2 135.2(14) . .
O6 C1S H1SA 105.9 . .
O6 C1S H1SB 105.9 . .
O6 C1S C2S 126(2) . .
H1SA C1S H1SB 106.2 . .
C2S C1S H1SA 105.9 . .
C2S C1S H1SB 105.9 . .
C1S C2S H2SA 109.5 . .
C1S C2S H2SB 109.5 . .
C1S C2S H2SC 109.5 . .
H2SA C2S H2SB 109.5 . .
H2SA C2S H2SC 109.5 . .
H2SB C2S H2SC 109.5 . .

loop_
_geom_bond_atom_site_label_1
_geom_bond_atom_site_label_2
_geom_bond_distance
_geom_bond_site_symmetry_2
Sm1 Sm2 3.9726(4) .
Sm1 O3A 2.496(4) .
Sm1 O4A 2.386(4) .
Sm1 O4B 2.376(4) .
Sm1 O4C 2.480(4) .
Sm1 O5C 2.483(4) .
Sm1 O2D 2.495(4) .
Sm1 O3D 2.475(4) .
Sm1 O4D 2.465(4) .
Sm1 O5D 2.465(4) 8_665
Sm2 Sm1 3.9728(4) 8_665
Sm2 C15A 2.876(6) 8_665
Sm2 C15A 2.876(6) .
Sm2 O4A 2.413(4) .
Sm2 O4A 2.413(4) 8_665
Sm2 O5A 2.584(5) 8_665
Sm2 O5A 2.584(5) .
Sm2 O5B 2.373(4) .
Sm2 O5B 2.373(4) 8_665
Sm2 O4D 2.535(4) 8_665
Sm2 O4D 2.535(4) .
Sm2 O6 2.424(9) .
C1A C2A 1.480(9) .
C1A N1A 1.392(8) .
C1A O1A 1.215(8) .
C2A C3A 1.401(9) .
C2A C6A 1.366(9) .
C3A C4A 1.423(9) .
C3A C9A 1.424(9) .
C4A C5A 1.469(9) .
C4A C12A 1.374(10) .
C5A N1A 1.400(9) .
C5A O2A 1.212(8) .
C6A H6A 0.9500 .
C6A C7A 1.420(11) .
C7A H7A 0.9500 .
C7A C8A 1.350(11) .
C8A H8A 0.9500 .
C8A C9A 1.399(10) .
C9A C10A 1.416(11) .
C10A H10A 0.9500 .
C10A C11A 1.358(11) .
C11A H11A 0.9500 .
C11A C12A 1.413(10) .
C12A H12A 0.9500 .
C13A H13A 1.0000 .
C13A C14A 1.524(8) .
C13A C15A 1.513(8) .
C13A N1A 1.470(7) .
C14A H14A 0.9900 .
C14A H14B 0.9900 .
C14A O3A 1.446(7) .
C15A O4A 1.267(7) .
C15A O5A 1.241(7) .
C1B C2B 1.486(10) .
C1B N1B 1.409(9) .
C1B O1B 1.214(9) .
C2B C3B 1.400(10) .
C2B C6B 1.378(10) .
C3B C4B 1.415(9) .
C3B C9B 1.416(10) .
C4B C5B 1.479(9) .
C4B C12B 1.349(10) .
C5B N1B 1.387(9) .
C5B O2B 1.224(8) .
C6B H6B 0.9500 .
C6B C7B 1.383(12) .
C7B H7B 0.9500 .
C7B C8B 1.364(13) .
C8B H8B 0.9500 .
C8B C9B 1.416(11) .
C9B C10B 1.405(11) .
C10B H10B 0.9500 .
C10B C11B 1.360(12) .
C11B H11B 0.9500 .
C11B C12B 1.417(11) .
C12B H12B 0.9500 .
C13B H13B 1.0000 .
C13B C14B 1.512(10) .
C13B C15B 1.549(8) .
C13B N1B 1.485(8) .
C14B H14C 0.9900 .
C14B H14D 0.9900 .
C14B O3B 1.388(9) .
C15B O4B 1.241(7) .
C15B O5B 1.264(7) .
C1C C2C 1.460(11) .
C1C N1C 1.409(9) .
C1C O1C 1.221(9) .
C2C C3C 1.415(11) .
C2C C6C 1.372(11) .
C3C C4C 1.397(10) .
C3C C9C 1.423(11) .
C4C C5C 1.476(10) .
C4C C12C 1.368(10) .
C5C N1C 1.387(9) .
C5C O2C 1.217(8) .
C6C H6C 0.9500 .
C6C C7C 1.418(13) .
C7C H7C 0.9500 .
C7C C8C 1.344(14) .
C8C H8C 0.9500 .
C8C C9C 1.399(13) .
C9C C10C 1.406(13) .
C10C H10C 0.9500 .
C10C C11C 1.350(14) .
C11C H11C 0.9500 .
C11C C12C 1.382(12) .
C12C H12C 0.9500 .
C13C H13C 1.0000 .
C13C C14C 1.402(16) .
C13C C15C 1.517(9) .
C13C N1C 1.476(9) .
C14C H14E 0.9900 .
C14C H14F 0.9900 .
C14C O3C 1.450(14) .
C13Z H13Z 1.0000 .
C13Z C14Z 1.397(16) .
C13Z C15C 1.517(9) .
C13Z N1C 1.476(9) .
C14Z H14G 0.9900 .
C14Z H14H 0.9900 .
C14Z O3Z 1.440(14) .
C15C O4C 1.253(8) .
C15C O5C 1.260(7) .
C1D C2D 1.455(10) .
C1D N1D 1.422(8) .
C1D O1D 1.213(8) .
C2D C3D 1.416(10) .
C2D C6D 1.396(10) .
C3D C4D 1.412(10) .
C3D C9D 1.422(10) .
C4D C5D 1.462(9) .
C4D C12D 1.358(10) .
C5D N1D 1.375(8) .
C5D O2D 1.232(7) .
C6D H6D 0.9500 .
C6D C7D 1.408(12) .
C7D H7D 0.9500 .
C7D C8D 1.379(13) .
C8D H8D 0.9500 .
C8D C9D 1.393(12) .
C9D C10D 1.393(13) .
C10D H10D 0.9500 .
C10D C11D 1.378(12) .
C11D H11D 0.9500 .
C11D C12D 1.395(10) .
C12D H12D 0.9500 .
C13D H13D 1.0000 .
C13D C14D 1.513(8) .
C13D C15D 1.543(8) .
C13D N1D 1.471(8) .
C14D H14I 0.9900 .
C14D H14J 0.9900 .
C14D O3D 1.435(7) .
C15D O4D 1.288(7) .
C15D O5D 1.228(7) .
O5D Sm1 2.466(4) 8_665
O6 C1S 1.439(13) .
C1S H1SA 0.9900 .
C1S H1SB 0.9900 .
C1S C2S 1.49(2) .
C2S H2SA 0.9800 .
C2S H2SB 0.9800 .
C2S H2SC 0.9800 .

loop_
_geom_torsion_atom_site_label_1
_geom_torsion_atom_site_label_2
_geom_torsion_atom_site_label_3
_geom_torsion_atom_site_label_4
_geom_torsion
_geom_torsion_site_symmetry_4
Sm2 C15A O4A Sm1 153.8(7) .
Sm2 O6 C1S C2S -119(2) .
C1A C2A C3A C4A 4.4(9) .
C1A C2A C3A C9A -177.3(5) .
C1A C2A C6A C7A 178.3(6) .
C2A C1A N1A C5A -3.8(9) .
C2A C1A N1A C13A 178.1(5) .
C2A C3A C4A C5A 1.0(9) .
C2A C3A C4A C12A 179.0(6) .
C2A C3A C9A C8A -1.5(9) .
C2A C3A C9A C10A -179.7(6) .
C2A C6A C7A C8A -0.5(10) .
C3A C2A C6A C7A -0.5(10) .
C3A C4A C5A N1A -7.4(8) .
C3A C4A C5A O2A 173.0(6) .
C3A C4A C12A C11A 0.8(10) .
C3A C9A C10A C11A 0.5(9) .
C4A C3A C9A C8A 176.8(6) .
C4A C3A C9A C10A -1.3(9) .
C4A C5A N1A C1A 8.9(9) .
C4A C5A N1A C13A -172.9(5) .
C5A C4A C12A C11A 178.8(6) .
C6A C2A C3A C4A -176.8(6) .
C6A C2A C3A C9A 1.5(9) .
C6A C7A C8A C9A 0.5(10) .
C7A C8A C9A C3A 0.5(10) .
C7A C8A C9A C10A 178.6(6) .
C8A C9A C10A C11A -177.5(7) .
C9A C3A C4A C5A -177.3(5) .
C9A C3A C4A C12A 0.6(9) .
C9A C10A C11A C12A 0.9(11) .
C10A C11A C12A C4A -1.6(11) .
C12A C4A C5A N1A 174.7(6) .
C12A C4A C5A O2A -4.9(10) .
C13A C14A O3A Sm1 -74.6(6) .
C13A C15A O4A Sm1 -29.3(10) .
C13A C15A O4A Sm2 176.9(4) .
C13A C15A O5A Sm2 -177.3(5) .
C14A C13A C15A O4A -20.4(8) .
C14A C13A C15A O5A 160.7(6) .
C14A C13A N1A C1A 100.7(6) .
C14A C13A N1A C5A -77.6(7) .
C15A C13A C14A O3A 65.1(7) .
C15A C13A N1A C1A -132.5(6) .
C15A C13A N1A C5A 49.1(7) .
N1A C1A C2A C3A -3.2(8) .
N1A C1A C2A C6A 177.9(6) .
N1A C13A C14A O3A -170.4(5) .
N1A C13A C15A O4A -145.3(5) .
N1A C13A C15A O5A 35.8(8) .
O1A C1A C2A C3A 175.6(6) .
O1A C1A C2A C6A -3.2(10) .
O1A C1A N1A C5A 177.4(6) .
O1A C1A N1A C13A -0.8(9) .
O2A C5A N1A C1A -171.4(6) .
O2A C5A N1A C13A 6.8(8) .
O4A C15A O5A Sm2 3.9(6) .
O5A C15A O4A Sm1 149.6(5) .
O5A C15A O4A Sm2 -4.2(6) .
C1B C2B C3B C4B -1.9(10) .
C1B C2B C3B C9B 176.4(6) .
C1B C2B C6B C7B -176.6(7) .
C2B C1B N1B C5B 2.7(10) .
C2B C1B N1B C13B -176.2(6) .
C2B C3B C4B C5B 0.0(9) .
C2B C3B C4B C12B 179.4(6) .
C2B C3B C9B C8B 0.9(9) .
C2B C3B C9B C10B -178.7(6) .
C2B C6B C7B C8B -0.6(13) .
C3B C2B C6B C7B 1.5(12) .
C3B C4B C5B N1B 3.1(8) .
C3B C4B C5B O2B -178.0(6) .
C3B C4B C12B C11B -1.5(9) .
C3B C9B C10B C11B 0.2(10) .
C4B C3B C9B C8B 179.2(6) .
C4B C3B C9B C10B -0.4(9) .
C4B C5B N1B C1B -4.6(9) .
C4B C5B N1B C13B 174.3(5) .
C5B C4B C12B C11B 177.9(6) .
C6B C2B C3B C4B -179.9(6) .
C6B C2B C3B C9B -1.6(10) .
C6B C7B C8B C9B -0.2(12) .
C7B C8B C9B C3B 0.0(10) .
C7B C8B C9B C10B 179.6(7) .
C8B C9B C10B C11B -179.5(7) .
C9B C3B C4B C5B -178.3(5) .
C9B C3B C4B C12B 1.1(9) .
C9B C10B C11B C12B -0.6(11) .
C10B C11B C12B C4B 1.3(11) .
C12B C4B C5B N1B -176.3(6) .
C12B C4B C5B O2B 2.6(9) .
C13B C15B O4B Sm1 -157.1(4) .
C13B C15B O5B Sm2 132.2(5) .
C14B C13B C15B O4B -4.7(9) .
C14B C13B C15B O5B 179.5(6) .
C14B C13B N1B C1B 103.8(8) .
C14B C13B N1B C5B -75.2(8) .
C15B C13B C14B O3B 169.9(6) .
C15B C13B N1B C1B -128.9(6) .
C15B C13B N1B C5B 52.2(8) .
N1B C1B C2B C3B 0.6(10) .
N1B C1B C2B C6B 178.7(7) .
N1B C13B C14B O3B -63.8(9) .
N1B C13B C15B O4B -131.8(6) .
N1B C13B C15B O5B 52.4(8) .
O1B C1B C2B C3B -177.7(7) .
O1B C1B C2B C6B 0.4(12) .
O1B C1B N1B C5B -178.9(7) .
O1B C1B N1B C13B 2.2(10) .
O2B C5B N1B C1B 176.5(6) .
O2B C5B N1B C13B -4.6(8) .
O4B C15B O5B Sm2 -43.2(10) .
O5B C15B O4B Sm1 18.2(10) .
C1C C2C C3C C4C 0.1(10) .
C1C C2C C3C C9C -178.3(6) .
C1C C2C C6C C7C 178.8(7) .
C2C C1C N1C C5C 7.2(9) .
C2C C1C N1C C13C -176.1(6) .
C2C C1C N1C C13Z -176.1(6) .
C2C C3C C4C C5C 3.2(9) .
C2C C3C C4C C12C -178.3(6) .
C2C C3C C9C C8C -1.3(10) .
C2C C3C C9C C10C 178.0(6) .
C2C C6C C7C C8C 0.1(14) .
C3C C2C C6C C7C -1.5(12) .
C3C C4C C5C N1C -1.4(8) .
C3C C4C C5C O2C 179.2(6) .
C3C C4C C12C C11C 0.5(10) .
C3C C9C C10C C11C 0.1(11) .
C4C C3C C9C C8C -179.7(6) .
C4C C3C C9C C10C -0.3(10) .
C4C C5C N1C C1C -4.1(9) .
C4C C5C N1C C13C 179.2(5) .
C4C C5C N1C C13Z 179.2(5) .
C5C C4C C12C C11C 179.0(6) .
C6C C2C C3C C4C -179.6(7) .
C6C C2C C3C C9C 2.1(11) .
C6C C7C C8C C9C 0.7(14) .
C7C C8C C9C C3C -0.1(12) .
C7C C8C C9C C10C -179.4(8) .
C8C C9C C10C C11C 179.4(7) .
C9C C3C C4C C5C -178.4(6) .
C9C C3C C4C C12C 0.0(9) .
C9C C10C C11C C12C 0.4(11) .
C10C C11C C12C C4C -0.7(11) .
C12C C4C C5C N1C -179.8(6) .
C12C C4C C5C O2C 0.7(9) .
C13C C15C O4C Sm1 174.4(5) .
C13C C15C O5C Sm1 -174.5(5) .
C14C C13C C15C O4C -13(2) .
C14C C13C C15C O5C 168(2) .
C14C C13C N1C C1C 101(2) .
C14C C13C N1C C5C -82(2) .
C13Z C15C O4C Sm1 174.4(5) .
C13Z C15C O5C Sm1 -174.5(5) .
C14Z C13Z C15C O4C -11(2) .
C14Z C13Z C15C O5C 171(2) .
C14Z C13Z N1C C1C 98.8(16) .
C14Z C13Z N1C C5C -84.3(16) .
C15C C13C C14C O3C 35(4) .
C15C C13C N1C C1C -118.4(6) .
C15C C13C N1C C5C 58.6(8) .
C15C C13Z C14Z O3Z 155.4(17) .
C15C C13Z N1C C1C -118.4(6) .
C15C C13Z N1C C5C 58.6(8) .
N1C C1C C2C C3C -5.1(9) .
N1C C1C C2C C6C 174.6(7) .
N1C C13C C14C O3C 172(3) .
N1C C13C C15C O4C -151.9(6) .
N1C C13C C15C O5C 29.8(8) .
N1C C13Z C14Z O3Z -65(3) .
N1C C13Z C15C O4C -151.9(6) .
N1C C13Z C15C O5C 29.8(8) .
O1C C1C C2C C3C 177.9(7) .
O1C C1C C2C C6C -2.5(11) .
O1C C1C N1C C5C -175.5(6) .
O1C C1C N1C C13C 1.1(9) .
O1C C1C N1C C13Z 1.1(9) .
O2C C5C N1C C1C 175.4(6) .
O2C C5C N1C C13C -1.3(8) .
O2C C5C N1C C13Z -1.3(8) .
O4C C15C O5C Sm1 7.3(6) .
O5C C15C O4C Sm1 -7.3(6) .
C1D C2D C3D C4D 2.1(9) .
C1D C2D C3D C9D 179.9(6) .
C1D C2D C6D C7D 178.9(6) .
C2D C1D N1D C5D -8.8(8) .
C2D C1D N1D C13D 174.6(5) .
C2D C3D C4D C5D -2.6(9) .
C2D C3D C4D C12D 175.5(6) .
C2D C3D C9D C8D 2.0(10) .
C2D C3D C9D C10D -176.9(6) .
C2D C6D C7D C8D 0.5(11) .
C3D C2D C6D C7D -1.0(9) .
C3D C4D C5D N1D -2.5(8) .
C3D C4D C5D O2D 177.5(5) .
C3D C4D C12D C11D 1.5(10) .
C3D C9D C10D C11D 1.3(12) .
C4D C3D C9D C8D 179.8(6) .
C4D C3D C9D C10D 0.9(10) .
C4D C5D N1D C1D 8.5(8) .
C4D C5D N1D C13D -175.0(5) .
C4D C5D O2D Sm1 -135.6(6) .
C5D C4D C12D C11D 179.6(6) .
C6D C2D C3D C4D -178.1(6) .
C6D C2D C3D C9D -0.3(9) .
C6D C7D C8D C9D 1.3(12) .
C7D C8D C9D C3D -2.5(11) .
C7D C8D C9D C10D 176.3(7) .
C8D C9D C10D C11D -177.6(7) .
C9D C3D C4D C5D 179.6(6) .
C9D C3D C4D C12D -2.3(9) .
C9D C10D C11D C12D -2.0(12) .
C10D C11D C12D C4D 0.6(11) .
C12D C4D C5D N1D 179.4(6) .
C12D C4D C5D O2D -0.6(9) .
C13D C14D O3D Sm1 54.8(6) .
C13D C15D O4D Sm1 68.9(5) .
C13D C15D O4D Sm2 -141.7(4) .
C13D C15D O5D Sm1 172.1(4) 8_665
C14D C13D C15D O4D 3.7(7) .
C14D C13D C15D O5D -174.5(5) .
C14D C13D N1D C1D 87.6(6) .
C14D C13D N1D C5D -89.1(6) .
C15D C13D C14D O3D -70.3(6) .
C15D C13D N1D C1D -142.5(5) .
C15D C13D N1D C5D 40.7(7) .
N1D C1D C2D C3D 3.3(8) .
N1D C1D C2D C6D -176.6(5) .
N1D C5D O2D Sm1 44.4(10) .
N1D C13D C14D O3D 57.5(7) .
N1D C13D C15D O4D -125.5(5) .
N1D C13D C15D O5D 56.3(7) .
O1D C1D C2D C3D -176.5(6) .
O1D C1D C2D C6D 3.6(9) .
O1D C1D N1D C5D 171.0(5) .
O1D C1D N1D C13D -5.5(8) .
O2D C5D N1D C1D -171.5(5) .
O2D C5D N1D C13D 5.0(8) .
O4D C15D O5D Sm1 -5.9(8) 8_665
O5D C15D O4D Sm1 -113.0(5) .
O5D C15D O4D Sm2 36.4(8) .
